data_7708779
loop_
_publ_author_name
'Lahiri, Goutam Kumar'
'Panda, Sanjib'
'Baliyan, Rupal'
'Dhara, Suman'
'Huang, Kuo-Wei'

_publ_section_title
;
 Redox induced oxidative C-C coupling of non-innocent
 bis(heterocyclo)methanides
;
_journal_name_full 'Dalton Transactions'
_journal_paper_doi 10.1039/D1DT03310G
_journal_year 2021
_chemical_formula_moiety 'C25 H22 N4 O4 Zn'
_chemical_formula_sum 'C25 H22 N4 O4 Zn'
_chemical_formula_weight 507.83
_space_group_crystal_system triclinic
_space_group_IT_number 2
_space_group_name_Hall '-P 1'
_space_group_name_H-M_alt 'P -1'
_atom_sites_solution_hydrogens geom
_atom_sites_solution_primary dual
_audit_creation_date 2021-03-25
_audit_creation_method
;
Olex2 1.2
(compiled 2018.05.29 svn.r3508 for OlexSys, GUI svn.r5506)
;
_audit_update_record
;
2021-03-26 deposited with the CCDC.	2021-10-21 downloaded from the CCDC.
;
_cell_angle_alpha 107.498(5)
_cell_angle_beta 91.042(4)
_cell_angle_gamma 102.343(4)
_cell_formula_units_Z 4
_cell_length_a 10.2232(4)
_cell_length_b 15.4947(8)
_cell_length_c 17.3250(9)
_cell_measurement_reflns_used 6212
_cell_measurement_temperature 150(2)
_cell_measurement_theta_max 30.5990
_cell_measurement_theta_min 2.4000
_cell_volume 2546.9(2)
_computing_cell_refinement 'CrysAlisPro 1.171.39.46 (Rigaku OD, 2018)'
_computing_data_collection 'CrysAlisPro 1.171.39.46 (Rigaku OD, 2018)'
_computing_data_reduction 'CrysAlisPro 1.171.39.46 (Rigaku OD, 2018)'
_computing_molecular_graphics 'Olex2 (Dolomanov et al., 2009)'
_computing_publication_material 'Olex2 (Dolomanov et al., 2009)'
_computing_structure_refinement 'ShelXL (Sheldrick, 2015)'
_computing_structure_solution 'ShelXT (Sheldrick, 2015)'
_diffrn_ambient_temperature 150(2)
_diffrn_detector 'CCD plate'
_diffrn_measured_fraction_theta_full 0.994
_diffrn_measured_fraction_theta_max 0.994
_diffrn_measurement_details
;
List of Runs (angles in degrees, time in seconds):

  # Type    Start    End  Width  t~exp~   \w     \q     \k     \f   Frames
#--------------------------------------------------------------------------
  1  \w   -110.00  25.00   0.50    8.00    --  -20.00   0.00 -36.00  270
  2  \w   -110.00  19.00   0.50    8.00    --  -20.00 -72.00 -36.00  258
  3  \w    -71.00  19.00   0.50    8.00    --  -20.00 -72.00 108.00  180
  4  \w    -77.50 -12.00   0.50    8.00    --  -20.00 -72.00-108.00  131
  5  \w    -54.00 -48.00   0.50    8.00    --  -20.00  72.00 108.00   12
;
_diffrn_measurement_device 'abstract diffractometer'
_diffrn_measurement_device_type 'dtrek-CrysAlisPro-abstract goniometer imported rigaku-d*trek images'
_diffrn_measurement_method '\w scans'
_diffrn_orient_matrix_type 'CrysAlisPro convention (1999,Acta A55,543-557)'
_diffrn_orient_matrix_UB_11 0.0590209000
_diffrn_orient_matrix_UB_12 0.0345069000
_diffrn_orient_matrix_UB_13 0.0016321000
_diffrn_orient_matrix_UB_21 -0.0117689000
_diffrn_orient_matrix_UB_22 -0.0075055000
_diffrn_orient_matrix_UB_23 -0.0422368000
_diffrn_orient_matrix_UB_31 -0.0382376000
_diffrn_orient_matrix_UB_32 0.0344283000
_diffrn_orient_matrix_UB_33 0.0084063000
_diffrn_radiation_monochromator graphite
_diffrn_radiation_probe x-ray
_diffrn_radiation_type MoK\a
_diffrn_radiation_wavelength 0.71073
_diffrn_reflns_av_R_equivalents 0.0934
_diffrn_reflns_av_unetI/netI 0.1243
_diffrn_reflns_Laue_measured_fraction_full 0.994
_diffrn_reflns_Laue_measured_fraction_max 0.994
_diffrn_reflns_limit_h_max 12
_diffrn_reflns_limit_h_min -12
_diffrn_reflns_limit_k_max 17
_diffrn_reflns_limit_k_min -18
_diffrn_reflns_limit_l_max 20
_diffrn_reflns_limit_l_min -20
_diffrn_reflns_number 20123
_diffrn_reflns_point_group_measured_fraction_full 0.994
_diffrn_reflns_point_group_measured_fraction_max 0.994
_diffrn_reflns_theta_full 24.999
_diffrn_reflns_theta_max 24.999
_diffrn_reflns_theta_min 2.152
_diffrn_source 'fine-focus sealed X-ray tube'
_diffrn_source_type 'Enhance (Mo) X-ray Source'
_exptl_absorpt_coefficient_mu 1.000
_exptl_absorpt_correction_T_max 1.00000
_exptl_absorpt_correction_T_min 0.56660
_exptl_absorpt_correction_type multi-scan
_exptl_absorpt_process_details
;
CrysAlisPro 1.171.39.46 (Rigaku Oxford Diffraction, 2018)
Empirical absorption correction using spherical harmonics,
 implemented in SCALE3 ABSPACK scaling algorithm.
;
_exptl_crystal_colour 'metallic dark yellow'
_exptl_crystal_colour_lustre metallic
_exptl_crystal_colour_modifier dark
_exptl_crystal_colour_primary yellow
_exptl_crystal_density_diffrn 1.324
_exptl_crystal_description block
_exptl_crystal_F_000 1048
_exptl_crystal_size_max 0.235
_exptl_crystal_size_mid 0.204
_exptl_crystal_size_min 0.017
_refine_diff_density_max 2.641
_refine_diff_density_min -1.981
_refine_diff_density_rms 0.143
_refine_ls_extinction_method none
_refine_ls_goodness_of_fit_ref 1.029
_refine_ls_hydrogen_treatment constr
_refine_ls_matrix_type full
_refine_ls_number_parameters 617
_refine_ls_number_reflns 8902
_refine_ls_number_restraints 0
_refine_ls_restrained_S_all 1.029
_refine_ls_R_factor_all 0.1468
_refine_ls_R_factor_gt 0.1004
_refine_ls_shift/su_max 0.001
_refine_ls_shift/su_mean 0.000
_refine_ls_structure_factor_coef Fsqd
_refine_ls_weighting_details 'w=1/[\s^2^(Fo^2^)+(0.1582P)^2^+4.4412P] where P=(Fo^2^+2Fc^2^)/3'
_refine_ls_weighting_scheme calc
_refine_ls_wR_factor_gt 0.2536
_refine_ls_wR_factor_ref 0.3025
_reflns_Friedel_coverage 0.000
_reflns_number_gt 5440
_reflns_number_total 8902
_reflns_threshold_expression 'I > 2\s(I)'
_cod_data_source_file d1dt03310g2.cif
_cod_data_source_block 2
_cod_original_cell_volume 2546.8(2)
_cod_database_code 7708779
_shelx_shelxl_version_number 2018/3
_chemical_oxdiff_formula CHNOZn
_shelx_space_group_comment
;
The symmetry employed for this shelxl refinement is uniquely defined
by the following loop, which should always be used as a source of
symmetry information in preference to the above space-group names.
They are only intended as comments.
;
_reflns_odcompleteness_completeness 88.11
_reflns_odcompleteness_iscentric 1
_reflns_odcompleteness_theta 31.25
_olex2_refinement_description
;
1. Fixed Uiso
 At 1.2 times of:
  All C(H) groups
 At 1.5 times of:
  All C(H,H,H) groups
2.a Ternary CH refined with riding coordinates:
 C2(H2), C27(HG)
2.b Aromatic/amide H refined with riding coordinates:
 C4(H4), C9(H9), C31(H), C21(H21), C34(HA), C15(H15), C20(H20), C42(HB),
 C6(H6), C40(HC), C43(HD), C46(HE), C8(H8), C10(H10), C7(H7), C45(HF), C14(H14),
  C44(HH), C32(HI), C33(HJ), C19(H19), C13(H13), C12(H12), C29(HK), C18(H18),
 C17(H17), C39(HL), C35(HM), C37(HN), C38(HO)
2.c Idealised Me refined as rotating group:
 C25(H25A,H25B,H25C), C50(HP,HQ,HR), C23(H23A,H23B,H23C), C48(HS,HT,HU)
;
_olex2_submission_special_instructions 'No special instructions were received'
_oxdiff_exptl_absorpt_empirical_details
;
Empirical correction (ABSPACK) includes:
- Absorption correction using spherical harmonics
- Frame scaling
;
_oxdiff_exptl_absorpt_empirical_full_max 2.141
_oxdiff_exptl_absorpt_empirical_full_min 0.708

loop_
_space_group_symop_operation_xyz
'x, y, z'
'-x, -y, -z'

loop_
_atom_site_label
_atom_site_type_symbol
_atom_site_fract_x
_atom_site_fract_y
_atom_site_fract_z
_atom_site_U_iso_or_equiv
_atom_site_adp_type
_atom_site_occupancy
_atom_site_site_symmetry_order
_atom_site_calc_flag
_atom_site_refinement_flags_posn
_atom_site_refinement_flags_adp
_atom_site_refinement_flags_occupancy
_atom_site_disorder_assembly
_atom_site_disorder_group
Zn1 Zn 0.26663(8) 0.03397(6) 0.35286(6) 0.0364(3) Uani 1 1 d . . . . .
Zn2 Zn 0.23089(9) 0.38755(7) 0.16752(7) 0.0550(4) Uani 1 1 d . . . . .
O3 O 0.2182(5) 0.1350(4) 0.3201(4) 0.0460(14) Uani 1 1 d . . . . .
O4 O 0.0980(6) 0.1435(4) 0.4244(4) 0.0550(16) Uani 1 1 d . . . . .
O1 O 0.1295(5) -0.0802(4) 0.3441(4) 0.0509(15) Uani 1 1 d . . . . .
O5 O 0.0998(6) 0.3001(4) 0.0783(4) 0.0512(15) Uani 1 1 d . . . . .
N8 N 0.6126(6) 0.3404(4) 0.1840(4) 0.0335(14) Uani 1 1 d . . . . .
N3 N 0.6604(5) 0.0308(4) 0.2964(4) 0.0318(14) Uani 1 1 d . . . . .
N2 N 0.3606(6) 0.0797(4) 0.4662(4) 0.0361(15) Uani 1 1 d . . . . .
O2 O 0.1433(5) -0.0891(4) 0.2162(4) 0.0544(15) Uani 1 1 d . . . . .
N7 N 0.5061(6) 0.5849(4) 0.0964(4) 0.0380(15) Uani 1 1 d . . . . .
N4 N 0.5169(6) 0.1555(4) 0.5673(4) 0.0336(14) Uani 1 1 d . . . . .
N1 N 0.4440(6) 0.0208(4) 0.3035(4) 0.0343(14) Uani 1 1 d . . . . .
O7 O 0.1719(6) 0.4372(4) 0.2733(4) 0.0581(16) Uani 1 1 d . . . . .
C4 C 0.3010(8) 0.0918(5) 0.5389(5) 0.0367(17) Uani 1 1 d . . . . .
H4 H 0.208202 0.070046 0.543628 0.044 Uiso 1 1 calc R . . . .
C30 C 0.5406(8) 0.2530(5) 0.1871(5) 0.0409(18) Uani 1 1 d . . . . .
N5 N 0.3336(6) 0.4930(5) 0.1296(4) 0.0464(17) Uani 1 1 d . . . . .
O8 O 0.0662(7) 0.5105(6) 0.2132(5) 0.088(3) Uani 1 1 d . . . . .
N6 N 0.3986(6) 0.3427(5) 0.1798(5) 0.0484(18) Uani 1 1 d . . . . .
C2 C 0.5963(7) 0.1275(5) 0.4283(4) 0.0306(16) Uani 1 1 d . . . . .
H2 H 0.679597 0.118134 0.452570 0.037 Uiso 1 1 calc R . . . .
C9 C 0.6358(7) 0.2056(5) 0.6139(5) 0.0382(18) Uani 1 1 d . . . . .
H9 H 0.717052 0.216328 0.588854 0.046 Uiso 1 1 calc R . . . .
C24 C 0.1433(8) 0.1732(5) 0.3702(6) 0.044(2) Uani 1 1 d . . . . .
C11 C 0.5966(7) -0.0234(5) 0.2199(4) 0.0311(16) Uani 1 1 d . . . . .
C31 C 0.6120(9) 0.1869(5) 0.1935(6) 0.048(2) Uani 1 1 d . . . . .
H H 0.565982 0.126995 0.194132 0.058 Uiso 1 1 calc R . . . .
C21 C 0.5290(7) 0.2609(5) 0.3925(4) 0.0349(17) Uani 1 1 d . . . . .
H21 H 0.440497 0.223066 0.377212 0.042 Uiso 1 1 calc R . . . .
C5 C 0.3949(7) 0.1394(5) 0.6024(5) 0.0369(18) Uani 1 1 d . . . . .
C41 C 0.6004(7) 0.5550(5) 0.2688(5) 0.0312(16) Uani 1 1 d . . . . .
C3 C 0.4923(7) 0.1191(5) 0.4850(5) 0.0327(16) Uani 1 1 d . . . . .
O6 O 0.0997(8) 0.2110(6) 0.1523(5) 0.086(2) Uani 1 1 d . . . . .
C26 C 0.4705(7) 0.5195(5) 0.1346(5) 0.0368(18) Uani 1 1 d . . . . .
C34 C 0.7509(7) 0.3617(5) 0.1907(4) 0.0353(17) Uani 1 1 d . . . . .
HA H 0.799730 0.421277 0.190920 0.042 Uiso 1 1 calc R . . . .
C15 C 0.7991(7) 0.0486(5) 0.3135(5) 0.0382(18) Uani 1 1 d . . . . .
H15 H 0.840743 0.084981 0.366000 0.046 Uiso 1 1 calc R . . . .
C20 C 0.5600(8) 0.3509(6) 0.3861(5) 0.044(2) Uani 1 1 d . . . . .
H20 H 0.491280 0.374988 0.368149 0.052 Uiso 1 1 calc R . . . .
C42 C 0.7298(7) 0.6085(5) 0.2952(5) 0.0390(18) Uani 1 1 d . . . . .
HB H 0.796963 0.608357 0.257988 0.047 Uiso 1 1 calc R . . . .
C6 C 0.3965(8) 0.1772(5) 0.6881(5) 0.0419(19) Uani 1 1 d . . . . .
H6 H 0.315827 0.168676 0.714060 0.050 Uiso 1 1 calc R . . . .
C40 C 0.6320(9) 0.6324(5) 0.0862(5) 0.046(2) Uani 1 1 d . . . . .
HC H 0.710667 0.620834 0.107347 0.055 Uiso 1 1 calc R . . . .
C43 C 0.7611(8) 0.6625(5) 0.3765(5) 0.0404(19) Uani 1 1 d . . . . .
HD H 0.850624 0.696498 0.395523 0.048 Uiso 1 1 calc R . . . .
C28 C 0.5243(7) 0.3933(5) 0.1785(5) 0.0359(18) Uani 1 1 d . . . . .
C46 C 0.5030(7) 0.5605(5) 0.3227(5) 0.0360(17) Uani 1 1 d . . . . .
HE H 0.414017 0.524712 0.304745 0.043 Uiso 1 1 calc R . . . .
C8 C 0.6348(8) 0.2392(5) 0.6956(5) 0.046(2) Uani 1 1 d . . . . .
H8 H 0.716307 0.272236 0.728293 0.056 Uiso 1 1 calc R . . . .
C10 C 0.4640(7) -0.0295(5) 0.2276(4) 0.0316(16) Uani 1 1 d . . . . .
H10 H 0.394466 -0.064064 0.185740 0.038 Uiso 1 1 calc R . . . .
C7 C 0.5141(9) 0.2253(6) 0.7324(5) 0.045(2) Uani 1 1 d . . . . .
H7 H 0.515025 0.250378 0.789706 0.054 Uiso 1 1 calc R . . . .
C45 C 0.5315(8) 0.6159(5) 0.4008(5) 0.0397(18) Uani 1 1 d . . . . .
HF H 0.461792 0.620272 0.436319 0.048 Uiso 1 1 calc R . . . .
C14 C 0.8724(7) 0.0128(5) 0.2532(5) 0.044(2) Uani 1 1 d . . . . .
H14 H 0.966891 0.023158 0.263867 0.053 Uiso 1 1 calc R . . . .
C16 C 0.6299(7) 0.2274(5) 0.4217(4) 0.0323(16) Uani 1 1 d . . . . .
C27 C 0.5670(7) 0.4909(5) 0.1807(5) 0.0329(17) Uani 1 1 d . . . . .
HG H 0.652658 0.496684 0.153682 0.039 Uiso 1 1 calc R . . . .
C36 C 0.3873(9) 0.5999(6) 0.0665(6) 0.052(2) Uani 1 1 d . . . . .
C44 C 0.6614(8) 0.6663(5) 0.4293(5) 0.0412(19) Uani 1 1 d . . . . .
HH H 0.681745 0.703212 0.484658 0.049 Uiso 1 1 calc R . . . .
C32 C 0.7453(10) 0.2106(6) 0.1988(6) 0.058(2) Uani 1 1 d . . . . .
HI H 0.794346 0.166690 0.203901 0.069 Uiso 1 1 calc R . . . .
C33 C 0.8159(8) 0.2974(6) 0.1970(5) 0.049(2) Uani 1 1 d . . . . .
HJ H 0.911307 0.311080 0.200302 0.059 Uiso 1 1 calc R . . . .
C19 C 0.6887(9) 0.4048(6) 0.4054(5) 0.047(2) Uani 1 1 d . . . . .
H19 H 0.708999 0.464688 0.398701 0.057 Uiso 1 1 calc R . . . .
C13 C 0.8124(8) -0.0392(6) 0.1753(6) 0.050(2) Uani 1 1 d . . . . .
H13 H 0.866620 -0.061313 0.133224 0.060 Uiso 1 1 calc R . . . .
C12 C 0.6779(8) -0.0583(5) 0.1597(5) 0.045(2) Uani 1 1 d . . . . .
H12 H 0.637869 -0.095967 0.107110 0.054 Uiso 1 1 calc R . . . .
C29 C 0.4077(9) 0.2573(5) 0.1840(5) 0.050(2) Uani 1 1 d . . . . .
HK H 0.333726 0.208661 0.184715 0.060 Uiso 1 1 calc R . . . .
C22 C 0.0971(8) -0.1216(6) 0.2681(6) 0.047(2) Uani 1 1 d . . . . .
C18 C 0.7865(8) 0.3731(6) 0.4339(6) 0.054(2) Uani 1 1 d . . . . .
H18 H 0.875034 0.411094 0.448150 0.065 Uiso 1 1 calc R . . . .
C17 C 0.7570(8) 0.2836(5) 0.4424(5) 0.044(2) Uani 1 1 d . . . . .
H17 H 0.825957 0.261747 0.462867 0.053 Uiso 1 1 calc R . . . .
C39 C 0.6417(10) 0.6949(6) 0.0462(6) 0.059(2) Uani 1 1 d . . . . .
HL H 0.727468 0.727288 0.037758 0.070 Uiso 1 1 calc R . . . .
C25 C 0.1114(10) 0.2602(7) 0.3597(8) 0.075(3) Uani 1 1 d . . . . .
H25A H 0.192374 0.310842 0.375041 0.113 Uiso 1 1 calc GR . . . .
H25B H 0.040684 0.277840 0.394355 0.113 Uiso 1 1 calc GR . . . .
H25C H 0.080496 0.248253 0.302735 0.113 Uiso 1 1 calc GR . . . .
C35 C 0.2867(9) 0.5429(6) 0.0890(6) 0.055(2) Uani 1 1 d . . . . .
HM H 0.193880 0.538628 0.077513 0.066 Uiso 1 1 calc R . . . .
C49 C 0.1016(8) 0.4977(6) 0.2744(6) 0.050(2) Uani 1 1 d . . . . .
C37 C 0.3976(11) 0.6661(7) 0.0255(6) 0.065(3) Uani 1 1 d . . . . .
HN H 0.318362 0.677438 0.004892 0.078 Uiso 1 1 calc R . . . .
C38 C 0.5173(12) 0.7132(7) 0.0153(5) 0.066(3) Uani 1 1 d . . . . .
HO H 0.523390 0.758577 -0.011904 0.080 Uiso 1 1 calc R . . . .
C47 C 0.0639(10) 0.2272(8) 0.0898(6) 0.062(3) Uani 1 1 d . . . . .
C50 C 0.0614(10) 0.5460(8) 0.3561(7) 0.072(3) Uani 1 1 d . . . . .
HP H -0.036429 0.527655 0.356629 0.109 Uiso 1 1 calc GR . . . .
HQ H 0.088969 0.613465 0.367208 0.109 Uiso 1 1 calc GR . . . .
HR H 0.105237 0.528447 0.398014 0.109 Uiso 1 1 calc GR . . . .
C23 C -0.0033(10) -0.2128(7) 0.2476(8) 0.078(3) Uani 1 1 d . . . . .
H23A H 0.043659 -0.263563 0.233032 0.117 Uiso 1 1 calc GR . . . .
H23B H -0.065534 -0.218811 0.201534 0.117 Uiso 1 1 calc GR . . . .
H23C H -0.053734 -0.215593 0.294641 0.117 Uiso 1 1 calc GR . . . .
C48 C -0.0347(13) 0.1502(9) 0.0266(8) 0.101(4) Uani 1 1 d . . . . .
HS H -0.126545 0.150847 0.041543 0.152 Uiso 1 1 calc GR . . . .
HT H -0.015676 0.090060 0.023912 0.152 Uiso 1 1 calc GR . . . .
HU H -0.025557 0.159937 -0.026586 0.152 Uiso 1 1 calc GR . . . .
C1 C 0.5642(6) 0.0580(5) 0.3467(5) 0.0316(16) Uani 1 1 d . . . . .

loop_
_atom_site_aniso_label
_atom_site_aniso_U_11
_atom_site_aniso_U_22
_atom_site_aniso_U_33
_atom_site_aniso_U_23
_atom_site_aniso_U_13
_atom_site_aniso_U_12
Zn1 0.0226(5) 0.0396(6) 0.0489(6) 0.0191(4) 0.0003(4) 0.0038(4)
Zn2 0.0280(5) 0.0438(6) 0.0799(8) 0.0032(5) 0.0019(5) 0.0036(4)
O3 0.031(3) 0.047(3) 0.065(4) 0.022(3) 0.003(3) 0.015(2)
O4 0.035(3) 0.064(4) 0.065(4) 0.018(3) 0.003(3) 0.012(3)
O1 0.034(3) 0.054(4) 0.068(4) 0.030(3) -0.004(3) 0.004(3)
O5 0.043(3) 0.057(4) 0.058(4) 0.027(3) 0.001(3) 0.008(3)
N8 0.037(3) 0.026(3) 0.034(3) 0.005(3) 0.011(3) 0.007(3)
N3 0.020(3) 0.027(3) 0.045(4) 0.006(3) -0.003(3) 0.006(2)
N2 0.024(3) 0.044(4) 0.045(4) 0.021(3) 0.001(3) 0.008(3)
O2 0.036(3) 0.062(4) 0.069(4) 0.029(3) 0.006(3) 0.007(3)
N7 0.046(4) 0.026(3) 0.035(4) 0.000(3) -0.009(3) 0.010(3)
N4 0.028(3) 0.040(4) 0.037(4) 0.016(3) 0.003(3) 0.010(3)
N1 0.031(3) 0.022(3) 0.046(4) 0.009(3) -0.002(3) 0.002(2)
O7 0.037(3) 0.053(4) 0.084(5) 0.025(3) 0.007(3) 0.005(3)
C4 0.039(4) 0.038(4) 0.040(4) 0.022(4) 0.006(3) 0.010(3)
C30 0.042(4) 0.038(4) 0.044(5) 0.013(4) 0.006(4) 0.010(3)
N5 0.030(3) 0.050(4) 0.053(4) 0.004(4) -0.002(3) 0.013(3)
O8 0.065(5) 0.148(8) 0.088(6) 0.070(6) 0.015(4) 0.053(5)
N6 0.028(3) 0.037(4) 0.068(5) 0.005(3) 0.005(3) -0.002(3)
C2 0.021(3) 0.033(4) 0.036(4) 0.012(3) -0.003(3) 0.001(3)
C9 0.033(4) 0.028(4) 0.051(5) 0.008(4) -0.007(3) 0.008(3)
C24 0.027(4) 0.036(5) 0.065(6) 0.013(4) -0.007(4) 0.005(3)
C11 0.028(4) 0.029(4) 0.035(4) 0.009(3) 0.001(3) 0.006(3)
C31 0.053(5) 0.030(4) 0.070(6) 0.024(4) 0.006(4) 0.013(4)
C21 0.035(4) 0.036(4) 0.036(4) 0.014(3) 0.008(3) 0.011(3)
C5 0.031(4) 0.031(4) 0.054(5) 0.019(4) 0.007(4) 0.010(3)
C41 0.026(4) 0.023(4) 0.044(4) 0.011(3) 0.001(3) 0.005(3)
C3 0.030(4) 0.024(4) 0.047(5) 0.014(3) 0.005(3) 0.006(3)
O6 0.079(5) 0.086(6) 0.089(6) 0.031(5) -0.008(4) 0.010(4)
C26 0.027(4) 0.032(4) 0.044(5) 0.003(4) 0.000(3) 0.004(3)
C34 0.033(4) 0.037(4) 0.035(4) 0.010(3) 0.003(3) 0.006(3)
C15 0.028(4) 0.033(4) 0.049(5) 0.010(4) -0.003(3) 0.003(3)
C20 0.047(5) 0.048(5) 0.049(5) 0.023(4) 0.010(4) 0.027(4)
C42 0.039(4) 0.025(4) 0.045(5) 0.005(3) 0.012(4) -0.001(3)
C6 0.045(5) 0.039(4) 0.052(5) 0.021(4) 0.015(4) 0.020(4)
C40 0.060(5) 0.032(4) 0.043(5) 0.009(4) 0.008(4) 0.007(4)
C43 0.035(4) 0.025(4) 0.054(5) 0.006(4) -0.007(4) 0.003(3)
C28 0.028(4) 0.027(4) 0.041(4) -0.003(3) 0.006(3) 0.001(3)
C46 0.029(4) 0.032(4) 0.042(4) 0.006(3) 0.005(3) 0.005(3)
C8 0.046(5) 0.037(5) 0.047(5) 0.000(4) -0.006(4) 0.012(4)
C10 0.036(4) 0.023(4) 0.035(4) 0.012(3) -0.009(3) 0.004(3)
C7 0.060(6) 0.053(5) 0.030(4) 0.015(4) 0.007(4) 0.028(4)
C45 0.040(4) 0.039(4) 0.041(5) 0.010(4) 0.014(4) 0.014(3)
C14 0.025(4) 0.043(5) 0.064(6) 0.016(4) 0.003(4) 0.009(3)
C16 0.030(4) 0.025(4) 0.036(4) 0.006(3) 0.000(3) 0.000(3)
C27 0.020(3) 0.033(4) 0.049(5) 0.013(3) 0.006(3) 0.012(3)
C36 0.053(5) 0.038(5) 0.061(6) 0.007(4) -0.023(4) 0.016(4)
C44 0.054(5) 0.029(4) 0.041(5) 0.008(4) 0.005(4) 0.012(4)
C32 0.069(6) 0.048(6) 0.065(6) 0.022(5) 0.015(5) 0.027(5)
C33 0.044(5) 0.046(5) 0.061(6) 0.016(4) 0.004(4) 0.020(4)
C19 0.056(5) 0.032(4) 0.051(5) 0.013(4) 0.006(4) 0.004(4)
C13 0.041(5) 0.043(5) 0.059(6) 0.000(4) 0.007(4) 0.016(4)
C12 0.043(5) 0.037(4) 0.050(5) 0.006(4) -0.004(4) 0.013(4)
C29 0.061(6) 0.017(4) 0.062(6) 0.003(4) 0.008(4) 0.002(4)
C22 0.029(4) 0.046(5) 0.071(6) 0.026(5) 0.000(4) 0.013(4)
C18 0.038(5) 0.052(5) 0.068(6) 0.027(5) 0.005(4) -0.013(4)
C17 0.034(4) 0.043(5) 0.050(5) 0.017(4) -0.009(4) -0.002(3)
C39 0.074(7) 0.043(5) 0.063(6) 0.018(5) 0.007(5) 0.017(5)
C25 0.051(6) 0.053(6) 0.139(11) 0.044(7) -0.001(6) 0.028(5)
C35 0.047(5) 0.046(5) 0.069(6) 0.012(5) -0.027(4) 0.017(4)
C49 0.033(4) 0.050(5) 0.059(6) 0.010(5) 0.003(4) 0.002(4)
C37 0.072(7) 0.047(6) 0.061(6) -0.002(5) -0.019(5) 0.009(5)
C38 0.123(10) 0.041(5) 0.035(5) 0.012(4) -0.014(5) 0.019(6)
C47 0.057(6) 0.070(7) 0.052(6) 0.005(6) -0.007(5) 0.019(5)
C50 0.063(6) 0.072(7) 0.074(7) 0.010(6) 0.005(5) 0.015(5)
C23 0.059(6) 0.051(6) 0.113(9) 0.032(6) -0.024(6) -0.018(5)
C48 0.100(10) 0.090(9) 0.088(9) 0.011(8) 0.012(7) -0.009(7)
C1 0.021(3) 0.029(4) 0.046(4) 0.012(3) -0.001(3) 0.008(3)

loop_
_atom_type_symbol
_atom_type_description
_atom_type_scat_dispersion_real
_atom_type_scat_dispersion_imag
_atom_type_scat_source
C C 0.0033 0.0016 'International Tables Vol C Tables 4.2.6.8 and 6.1.1.4'
H H 0.0000 0.0000 'International Tables Vol C Tables 4.2.6.8 and 6.1.1.4'
N N 0.0061 0.0033 'International Tables Vol C Tables 4.2.6.8 and 6.1.1.4'
O O 0.0106 0.0060 'International Tables Vol C Tables 4.2.6.8 and 6.1.1.4'
Zn Zn 0.2839 1.4301 'International Tables Vol C Tables 4.2.6.8 and 6.1.1.4'

loop_
_geom_angle_atom_site_label_1
_geom_angle_atom_site_label_2
_geom_angle_atom_site_label_3
_geom_angle
_geom_angle_site_symmetry_1
_geom_angle_site_symmetry_3
_geom_angle_publ_flag
O3 Zn1 O1 120.2(2) . . ?
O3 Zn1 N2 112.2(2) . . ?
O3 Zn1 N1 104.2(2) . . ?
O1 Zn1 N2 107.4(3) . . ?
O1 Zn1 N1 118.3(2) . . ?
N2 Zn1 N1 90.9(2) . . ?
O5 Zn2 N5 109.3(3) . . ?
O5 Zn2 N6 113.2(3) . . ?
O7 Zn2 O5 119.8(2) . . ?
O7 Zn2 N5 109.9(3) . . ?
O7 Zn2 N6 109.2(3) . . ?
N6 Zn2 N5 92.0(3) . . ?
C24 O3 Zn1 109.4(5) . . ?
C22 O1 Zn1 106.5(5) . . ?
C47 O5 Zn2 110.8(6) . . ?
C34 N8 C30 120.2(6) . . ?
C28 N8 C30 109.3(6) . . ?
C28 N8 C34 130.4(6) . . ?
C15 N3 C11 122.0(6) . . ?
C1 N3 C11 108.5(6) . . ?
C1 N3 C15 129.4(6) . . ?
C4 N2 Zn1 127.2(5) . . ?
C3 N2 Zn1 124.8(5) . . ?
C3 N2 C4 107.1(6) . . ?
C26 N7 C40 130.1(7) . . ?
C26 N7 C36 107.5(7) . . ?
C40 N7 C36 122.4(7) . . ?
C9 N4 C5 121.8(7) . . ?
C3 N4 C9 129.5(6) . . ?
C3 N4 C5 108.6(6) . . ?
C10 N1 Zn1 128.7(5) . . ?
C1 N1 Zn1 122.9(5) . . ?
C1 N1 C10 108.3(6) . . ?
C49 O7 Zn2 112.0(6) . . ?
N2 C4 H4 125.0 . . ?
C5 C4 N2 110.0(7) . . ?
C5 C4 H4 125.0 . . ?
C31 C30 N8 119.2(7) . . ?
C29 C30 N8 105.0(6) . . ?
C29 C30 C31 135.8(8) . . ?
C26 N5 Zn2 124.1(6) . . ?
C35 N5 Zn2 129.1(6) . . ?
C35 N5 C26 106.5(7) . . ?
C28 N6 Zn2 123.2(6) . . ?
C28 N6 C29 108.8(7) . . ?
C29 N6 Zn2 127.8(5) . . ?
C3 C2 H2 107.0 . . ?
C3 C2 C16 110.2(6) . . ?
C3 C2 C1 114.8(6) . . ?
C16 C2 H2 107.0 . . ?
C1 C2 H2 107.0 . . ?
C1 C2 C16 110.4(6) . . ?
N4 C9 H9 120.4 . . ?
C8 C9 N4 119.1(7) . . ?
C8 C9 H9 120.4 . . ?
O3 C24 C25 115.9(9) . . ?
O4 C24 O3 123.5(8) . . ?
O4 C24 C25 120.6(8) . . ?
N3 C11 C12 117.3(6) . . ?
C10 C11 N3 105.2(6) . . ?
C10 C11 C12 137.4(7) . . ?
C30 C31 H 120.9 . . ?
C32 C31 C30 118.2(8) . . ?
C32 C31 H 120.9 . . ?
C20 C21 H21 120.4 . . ?
C16 C21 H21 120.4 . . ?
C16 C21 C20 119.2(7) . . ?
N4 C5 C6 117.8(7) . . ?
C4 C5 N4 105.3(7) . . ?
C4 C5 C6 136.8(7) . . ?
C42 C41 C27 120.3(6) . . ?
C46 C41 C42 119.0(7) . . ?
C46 C41 C27 120.7(6) . . ?
N2 C3 N4 109.0(6) . . ?
N2 C3 C2 127.4(7) . . ?
N4 C3 C2 123.5(6) . . ?
N7 C26 N5 109.0(7) . . ?
N7 C26 C27 124.0(6) . . ?
N5 C26 C27 126.7(7) . . ?
N8 C34 HA 120.4 . . ?
C33 C34 N8 119.1(7) . . ?
C33 C34 HA 120.4 . . ?
N3 C15 H15 121.0 . . ?
C14 C15 N3 118.1(7) . . ?
C14 C15 H15 121.0 . . ?
C21 C20 H20 119.6 . . ?
C19 C20 C21 120.7(7) . . ?
C19 C20 H20 119.6 . . ?
C41 C42 HB 120.1 . . ?
C41 C42 C43 119.8(7) . . ?
C43 C42 HB 120.1 . . ?
C5 C6 H6 120.3 . . ?
C7 C6 C5 119.4(7) . . ?
C7 C6 H6 120.3 . . ?
N7 C40 HC 120.4 . . ?
C39 C40 N7 119.2(9) . . ?
C39 C40 HC 120.4 . . ?
C42 C43 HD 120.1 . . ?
C44 C43 C42 119.8(7) . . ?
C44 C43 HD 120.1 . . ?
N8 C28 C27 123.1(6) . . ?
N6 C28 N8 107.6(6) . . ?
N6 C28 C27 129.0(7) . . ?
C41 C46 HE 119.3 . . ?
C45 C46 C41 121.3(7) . . ?
C45 C46 HE 119.3 . . ?
C9 C8 H8 119.8 . . ?
C9 C8 C7 120.4(8) . . ?
C7 C8 H8 119.8 . . ?
N1 C10 H10 124.8 . . ?
C11 C10 N1 110.4(6) . . ?
C11 C10 H10 124.8 . . ?
C6 C7 C8 121.5(8) . . ?
C6 C7 H7 119.2 . . ?
C8 C7 H7 119.2 . . ?
C46 C45 HF 119.7 . . ?
C46 C45 C44 120.5(7) . . ?
C44 C45 HF 119.7 . . ?
C15 C14 H14 119.3 . . ?
C15 C14 C13 121.4(7) . . ?
C13 C14 H14 119.3 . . ?
C21 C16 C2 119.4(6) . . ?
C17 C16 C2 121.8(7) . . ?
C17 C16 C21 118.8(7) . . ?
C41 C27 HG 106.7 . . ?
C26 C27 C41 112.6(6) . . ?
C26 C27 HG 106.7 . . ?
C28 C27 C41 110.4(6) . . ?
C28 C27 C26 113.1(6) . . ?
C28 C27 HG 106.7 . . ?
C35 C36 N7 105.2(7) . . ?
C35 C36 C37 136.4(9) . . ?
C37 C36 N7 118.4(9) . . ?
C43 C44 C45 119.4(7) . . ?
C43 C44 HH 120.3 . . ?
C45 C44 HH 120.3 . . ?
C31 C32 HI 118.8 . . ?
C31 C32 C33 122.4(8) . . ?
C33 C32 HI 118.8 . . ?
C34 C33 C32 120.8(8) . . ?
C34 C33 HJ 119.6 . . ?
C32 C33 HJ 119.6 . . ?
C20 C19 H19 119.8 . . ?
C18 C19 C20 120.5(8) . . ?
C18 C19 H19 119.8 . . ?
C14 C13 H13 119.8 . . ?
C12 C13 C14 120.3(8) . . ?
C12 C13 H13 119.8 . . ?
C11 C12 H12 119.6 . . ?
C13 C12 C11 120.8(8) . . ?
C13 C12 H12 119.6 . . ?
C30 C29 HK 125.3 . . ?
N6 C29 C30 109.4(7) . . ?
N6 C29 HK 125.3 . . ?
O1 C22 C23 115.3(9) . . ?
O2 C22 O1 122.6(8) . . ?
O2 C22 C23 122.1(9) . . ?
C19 C18 H18 120.1 . . ?
C19 C18 C17 119.7(7) . . ?
C17 C18 H18 120.1 . . ?
C16 C17 C18 121.0(8) . . ?
C16 C17 H17 119.5 . . ?
C18 C17 H17 119.5 . . ?
C40 C39 HL 120.3 . . ?
C40 C39 C38 119.4(9) . . ?
C38 C39 HL 120.3 . . ?
C24 C25 H25A 109.5 . . ?
C24 C25 H25B 109.5 . . ?
C24 C25 H25C 109.5 . . ?
H25A C25 H25B 109.5 . . ?
H25A C25 H25C 109.5 . . ?
H25B C25 H25C 109.5 . . ?
N5 C35 C36 111.8(7) . . ?
N5 C35 HM 124.1 . . ?
C36 C35 HM 124.1 . . ?
O7 C49 C50 115.5(9) . . ?
O8 C49 O7 121.6(9) . . ?
O8 C49 C50 122.8(9) . . ?
C36 C37 HN 119.8 . . ?
C38 C37 C36 120.5(10) . . ?
C38 C37 HN 119.8 . . ?
C39 C38 HO 119.9 . . ?
C37 C38 C39 120.1(9) . . ?
C37 C38 HO 119.9 . . ?
O5 C47 O6 123.7(10) . . ?
O5 C47 C48 118.5(11) . . ?
O6 C47 C48 117.8(11) . . ?
C49 C50 HP 109.5 . . ?
C49 C50 HQ 109.5 . . ?
C49 C50 HR 109.5 . . ?
HP C50 HQ 109.5 . . ?
HP C50 HR 109.5 . . ?
HQ C50 HR 109.5 . . ?
C22 C23 H23A 109.5 . . ?
C22 C23 H23B 109.5 . . ?
C22 C23 H23C 109.5 . . ?
H23A C23 H23B 109.5 . . ?
H23A C23 H23C 109.5 . . ?
H23B C23 H23C 109.5 . . ?
C47 C48 HS 109.5 . . ?
C47 C48 HT 109.5 . . ?
C47 C48 HU 109.5 . . ?
HS C48 HT 109.5 . . ?
HS C48 HU 109.5 . . ?
HT C48 HU 109.5 . . ?
N3 C1 C2 123.4(6) . . ?
N1 C1 N3 107.5(6) . . ?
N1 C1 C2 128.4(6) . . ?

loop_
_geom_bond_atom_site_label_1
_geom_bond_atom_site_label_2
_geom_bond_distance
_geom_bond_site_symmetry_2
_geom_bond_publ_flag
Zn1 O3 1.967(5) . ?
Zn1 O1 1.972(5) . ?
Zn1 N2 2.021(6) . ?
Zn1 N1 2.042(6) . ?
Zn2 O5 1.978(6) . ?
Zn2 O7 1.924(7) . ?
Zn2 N5 2.035(7) . ?
Zn2 N6 2.013(7) . ?
O3 C24 1.264(10) . ?
O4 C24 1.222(10) . ?
O1 C22 1.280(11) . ?
O5 C47 1.188(12) . ?
N8 C30 1.413(9) . ?
N8 C34 1.377(9) . ?
N8 C28 1.362(9) . ?
N3 C11 1.398(9) . ?
N3 C15 1.393(9) . ?
N3 C1 1.375(9) . ?
N2 C4 1.388(9) . ?
N2 C3 1.344(9) . ?
O2 C22 1.214(10) . ?
N7 C26 1.360(10) . ?
N7 C40 1.383(10) . ?
N7 C36 1.403(10) . ?
N4 C9 1.384(9) . ?
N4 C5 1.405(9) . ?
N4 C3 1.363(9) . ?
N1 C10 1.356(9) . ?
N1 C1 1.344(9) . ?
O7 C49 1.294(11) . ?
C4 H4 0.9500 . ?
C4 C5 1.358(11) . ?
C30 C31 1.407(11) . ?
C30 C29 1.375(11) . ?
N5 C26 1.366(9) . ?
N5 C35 1.340(11) . ?
O8 C49 1.200(11) . ?
N6 C28 1.359(9) . ?
N6 C29 1.369(10) . ?
C2 H2 1.0000 . ?
C2 C3 1.472(10) . ?
C2 C16 1.551(10) . ?
C2 C1 1.478(10) . ?
C9 H9 0.9500 . ?
C9 C8 1.356(11) . ?
C24 C25 1.513(11) . ?
C11 C10 1.351(10) . ?
C11 C12 1.399(10) . ?
C31 H 0.9500 . ?
C31 C32 1.327(12) . ?
C21 H21 0.9500 . ?
C21 C20 1.402(10) . ?
C21 C16 1.399(10) . ?
C5 C6 1.422(11) . ?
C41 C42 1.388(10) . ?
C41 C46 1.376(10) . ?
C41 C27 1.536(10) . ?
O6 C47 1.249(12) . ?
C26 C27 1.476(10) . ?
C34 HA 0.9500 . ?
C34 C33 1.338(11) . ?
C15 H15 0.9500 . ?
C15 C14 1.349(11) . ?
C20 H20 0.9500 . ?
C20 C19 1.373(11) . ?
C42 HB 0.9500 . ?
C42 C43 1.396(11) . ?
C6 H6 0.9500 . ?
C6 C7 1.352(11) . ?
C40 HC 0.9500 . ?
C40 C39 1.339(12) . ?
C43 HD 0.9500 . ?
C43 C44 1.379(11) . ?
C28 C27 1.470(10) . ?
C46 HE 0.9500 . ?
C46 C45 1.354(10) . ?
C8 H8 0.9500 . ?
C8 C7 1.405(12) . ?
C10 H10 0.9500 . ?
C7 H7 0.9500 . ?
C45 HF 0.9500 . ?
C45 C44 1.386(11) . ?
C14 H14 0.9500 . ?
C14 C13 1.396(12) . ?
C16 C17 1.374(10) . ?
C27 HG 1.0000 . ?
C36 C35 1.351(13) . ?
C36 C37 1.401(13) . ?
C44 HH 0.9500 . ?
C32 HI 0.9500 . ?
C32 C33 1.393(12) . ?
C33 HJ 0.9500 . ?
C19 H19 0.9500 . ?
C19 C18 1.350(12) . ?
C13 H13 0.9500 . ?
C13 C12 1.347(11) . ?
C12 H12 0.9500 . ?
C29 HK 0.9500 . ?
C22 C23 1.497(11) . ?
C18 H18 0.9500 . ?
C18 C17 1.408(11) . ?
C17 H17 0.9500 . ?
C39 HL 0.9500 . ?
C39 C38 1.485(14) . ?
C25 H25A 0.9800 . ?
C25 H25B 0.9800 . ?
C25 H25C 0.9800 . ?
C35 HM 0.9500 . ?
C49 C50 1.501(13) . ?
C37 HN 0.9500 . ?
C37 C38 1.329(14) . ?
C38 HO 0.9500 . ?
C47 C48 1.516(15) . ?
C50 HP 0.9800 . ?
C50 HQ 0.9800 . ?
C50 HR 0.9800 . ?
C23 H23A 0.9800 . ?
C23 H23B 0.9800 . ?
C23 H23C 0.9800 . ?
C48 HS 0.9800 . ?
C48 HT 0.9800 . ?
C48 HU 0.9800 . ?

loop_
_smtbx_masks_void_nr
_smtbx_masks_void_average_x
_smtbx_masks_void_average_y
_smtbx_masks_void_average_z
_smtbx_masks_void_volume
_smtbx_masks_void_count_electrons
_smtbx_masks_void_content
1 0.140 -0.360 0.000 309.8 90.0 ?
2 -0.077 0.182 0.545 12.3 13.3 ?
3 0.227 0.446 0.462 22.0 3.2 ?
4 -0.227 0.554 0.538 22.0 3.3 ?
5 0.077 0.818 0.455 12.3 13.3 ?
